data_4308356
loop_
_publ_author_name
'Zhou, Xiangting'
'Day, Anthony I.'
'Edwards, Alison J.'
'Willis, Anthony C.'
'Jackson, W. Gregory'

_publ_section_title
;
 Facile C--H Bond Activation: Synthesis of the N4C Donor Set Pentadentate
 Ligand 1,4-Bis(2-pyridylmethyl)-1,4-diazacyclononane (dmpdacn) and a
 Structural Study of Its Alkyl--Cobalt(III) Complex
 [Co(dmpdacn-C)(OH2)](ClO4)2&#x00B7;H2O and Its Hydroxylated Derivative
 [Co(dmpdacnOH-O)Cl](ClO4)2&#x00B7;C3H6O
;
_journal_coden_ASTM INOCAJ
_journal_issue 2
_journal_name_full 'Inorganic Chemistry'
_journal_page_first 452
_journal_page_last 460
_journal_paper_doi 10.1021/ic040081q
_journal_volume 44
_journal_year 2005
_chemical_formula_moiety ' C19 H27 Co N4 O 2+, 2(Cl O4 -), H2 O'
_chemical_formula_sum 'C19 H29 Cl2 Co N4 O10'
_chemical_formula_weight 603.30
_chemical_melting_point ?
_space_group_IT_number 9
_symmetry_cell_setting monoclinic
_symmetry_space_group_name_Hall 'C -2yc'
_symmetry_space_group_name_H-M 'C 1 c 1'
_atom_sites_solution_hydrogens geom
_atom_sites_solution_primary direct
_audit_creation_date 03-30-10
_audit_creation_method CRYSTALS_ver_12-03-99
_audit_update_record
;
Report for 
wgj2
C19 H29 Cl2 Co N4 O10
W. Greg Jackson and Xiangting Zhou, ADFA
2000-05-01  acw finishes refinement and compiles cif
2000-05-02  passes checkcif with minor alerts 
2003-10-29  re-refined in CRYSTALS, relabelled, cif for publication
;
_cell_angle_alpha 90
_cell_angle_beta 108.4631(13)
_cell_angle_gamma 90
_cell_formula_units_Z 4
_cell_length_a 9.1169(2)
_cell_length_b 25.5635(6)
_cell_length_c 11.4461(2)
_cell_measurement_reflns_used 18207
_cell_measurement_temperature 295
_cell_measurement_theta_max 27
_cell_measurement_theta_min 3
_cell_volume 2530.32(9)
_computing_cell_refinement
; 
 Denzo/Scalepack (Otwinowski & Minor, 1996) 
;
_computing_data_collection
; 
 COLLECT (Nonius BV, 1997) 
;
_computing_data_reduction
; 
 Denzo/Scalepack (Otwinowski & Minor, 1996) 
;
_computing_molecular_graphics
; 
ORTEP-II (Johnson 1976) in teXsan (MSC, 1992-1997)
;
_computing_publication_material
; 
 CRYSTALS (Watkin et al 2001) 
;
_computing_structure_refinement
; 
 CRYSTALS (Watkin et al 2001) 
;
_computing_structure_solution
; 
 SIR92 (Altomare et al, 1994) 
;
_diffrn_ambient_temperature 295
_diffrn_measured_fraction_theta_full 1.000
_diffrn_measured_fraction_theta_max 1.000
_diffrn_measurement_device_type
; 
Enraf Nonius Kappa CCD 
;
_diffrn_measurement_method ' \f and \w scans with CCD '
_diffrn_radiation_monochromator graphite
_diffrn_radiation_type 'Mo K\a'
_diffrn_radiation_wavelength 0.71073
_diffrn_reflns_av_R_equivalents 0.034
_diffrn_reflns_limit_h_max 11
_diffrn_reflns_limit_h_min -11
_diffrn_reflns_limit_k_max 30
_diffrn_reflns_limit_k_min -33
_diffrn_reflns_limit_l_max 14
_diffrn_reflns_limit_l_min -14
_diffrn_reflns_number 26780
_diffrn_reflns_theta_full 27.50
_diffrn_reflns_theta_max 27.50
_diffrn_reflns_theta_min 4.08
_diffrn_standards_decay_% 0.00
_diffrn_standards_interval_count 0
_diffrn_standards_interval_time 0
_diffrn_standards_number 0
_exptl_absorpt_coefficient_mu 0.949
_exptl_absorpt_correction_T_max .850
_exptl_absorpt_correction_T_min .751
_exptl_absorpt_correction_type multi-scan
_exptl_absorpt_process_details
;
multi-scan from symmetry-related measurements 
 Sortav (Blessing 1995)
;
_exptl_crystal_colour ' orange '
_exptl_crystal_density_diffrn 1.584
_exptl_crystal_density_meas ?
_exptl_crystal_description ' block '
_exptl_crystal_F_000 1248.00
_exptl_crystal_size_max 0.30
_exptl_crystal_size_mid 0.25
_exptl_crystal_size_min 0.20
_refine_diff_density_max 0.50
_refine_diff_density_min -0.54
_refine_ls_abs_structure_details 'Flack, 2692 Friedel-pairs'
_refine_ls_abs_structure_Flack 0.350(13)
_refine_ls_extinction_method None
_refine_ls_goodness_of_fit_ref 1.0378
_refine_ls_hydrogen_treatment mixed
_refine_ls_matrix_type full
_refine_ls_number_parameters 349
_refine_ls_number_reflns 4592
_refine_ls_R_factor_gt 0.0323
_refine_ls_shift/su_max 0.002408
_refine_ls_structure_factor_coef F
_refine_ls_weighting_details
;
Chebychev polynomial with 3 parameters, Carruthers & Watkin , 1979, 
0.597    0.340    0.254    
;
_refine_ls_weighting_scheme calc
_refine_ls_wR_factor_ref 0.0386
_reflns_limit_h_max 11
_reflns_limit_h_min -11
_reflns_limit_k_max 33
_reflns_limit_k_min 0
_reflns_limit_l_max 14
_reflns_limit_l_min -14
_reflns_number_gt 4592
_reflns_number_total 5598
_reflns_threshold_expression >3.00\s(I)
_cod_data_source_file ic040081q_1.cif
_cod_data_source_block wgj2new2
_cod_depositor_comments
;
 Homogenising atom type symbols in order to relate data from different loops.

 Antanas Vaitkus,
 2017-03-04

The following automatic conversions were performed:
_chemical_melting_point value 'not measured' changed to '?' - value
is undefined or not given.
Automatic conversion script
Id: cif_fix_values 1382 2010-08-28 14:56:29Z saulius 

The following automatic conversions were performed:
'_symmetry_cell_setting' value 'Monoclinic ' changed to 'monoclinic'
according to '/home/saulius/struct/CIF-dictionaries/cif_core.dic'
dictionary named 'cif_core.dic' version 2.4.1 from 2010-06-29.

Automatic conversion script
Id: cif_fix_enum 1527 2010-12-29 10:47:43Z saulius 

The following automatic conversions were performed:
data name '_geom_bond_atom_site_label_D' replaced with
'_geom_hbond_atom_site_label_D' as specified in the replacement file
'/home/antanas/src/cod-tools/trunk/data/replacement-values/replacement_tags.lst'.

data
name '_geom_bond_atom_site_label_H' replaced with
'_geom_hbond_atom_site_label_H' as specified in the replacement file
'/home/antanas/src/cod-tools/trunk/data/replacement-values/replacement_tags.lst'.

data
name '_geom_contact_atom_site_label_a' replaced with
'_geom_hbond_atom_site_label_A' as specified in the replacement file
'/home/antanas/src/cod-tools/trunk/data/replacement-values/replacement_tags.lst'.

data
name '_geom_bond_distance_DH' replaced with '_geom_hbond_distance_DH'
as specified in the replacement file
'/home/antanas/src/cod-tools/trunk/data/replacement-values/replacement_tags.lst'.

data
name '_geom_contact_distance_HA' replaced with
'_geom_hbond_distance_HA' as specified in the replacement file
'/home/antanas/src/cod-tools/trunk/data/replacement-values/replacement_tags.lst'.

data
name '_geom_contact_distance_DA' replaced with
'_geom_hbond_distance_DA' as specified in the replacement file
'/home/antanas/src/cod-tools/trunk/data/replacement-values/replacement_tags.lst'.

data
name '_geom_angle_DHA' replaced with '_geom_hbond_angle_DHA' as
specified in the replacement file
'/home/antanas/src/cod-tools/trunk/data/replacement-values/replacement_tags.lst'.

data
name '_geom_contact_site_symmetry_A' replaced with
'_geom_hbond_site_symmetry_A' as specified in the replacement file
'/home/antanas/src/cod-tools/trunk/data/replacement-values/replacement_tags.lst'.

Automatic conversion script
Id: cif_correct_tags 5005 2017-03-03 11:38:54Z antanas 
;
_cod_original_sg_symbol_H-M 'C 1 c 1 '
_cod_original_formula_sum ' C19 H29 Cl2 Co N4 O10 '
_cod_database_code 4308356

loop_
_symmetry_equiv_pos_as_xyz
x,y,z
x+1/2,y+1/2,z
x,-y,z+1/2
x+1/2,-y+1/2,z+1/2

loop_
_atom_site_label
_atom_site_type_symbol
_atom_site_fract_x
_atom_site_fract_y
_atom_site_fract_z
_atom_site_U_iso_or_equiv
_atom_site_occupancy
_atom_site_adp_type
Co1 Co 0.50239(14) 0.366690(13) 0.50015(12) 0.0394 1.0000 Uani
Cl1 Cl 0.96636(17) 0.52483(3) 0.50895(13) 0.0603 1.0000 Uani
Cl2 Cl 0.91883(18) 0.24300(4) 0.51086(15) 0.0713 1.0000 Uani
O1 O 0.9465(5) 0.41179(12) 0.7098(3) 0.0861 1.0000 Uani
O2 O 1.0832(5) 0.55001(17) 0.4731(5) 0.1222 1.0000 Uani
O3 O 0.8196(6) 0.5412(2) 0.4290(5) 0.1342 0.896(8) Uani
O4 O 0.9797(6) 0.46985(13) 0.5061(6) 0.1106 0.896(8) Uani
O5 O 0.9707(7) 0.5421(3) 0.6268(5) 0.1365 0.896(8) Uani
O6 O 1.0720(5) 0.2378(3) 0.5811(8) 0.1942 1.0000 Uani
O7 O 0.8616(7) 0.19761(17) 0.4374(4) 0.1323 1.0000 Uani
O8 O 0.8880(6) 0.28805(18) 0.4339(5) 0.1442 1.0000 Uani
O9 O 0.8263(5) 0.24578(17) 0.5903(3) 0.1022 1.0000 Uani
O10 O 0.7096(3) 0.3488(1) 0.6099(2) 0.0556 1.0000 Uani
O13 O 1.060(3) 0.4880(12) 0.594(3) 0.097(9) 0.104(8) UisO
O14 O 0.877(3) 0.4994(12) 0.400(2) 0.097(9) 0.104(8) UisO
O15 O 0.889(3) 0.558(1) 0.565(3) 0.097(9) 0.104(8) Uiso
N4 N 0.4128(4) 0.35603(12) 0.6320(3) 0.0594 1.0000 UaNi
N7 N 0.4731(3) 0.28662(9) 0.4789(2) 0.0452 1.0000 UaNi
N10 N 0.2992(3) 0.3855(1) 0.3934(3) 0.0479 1.0000 UaNi
N13 N 0.5621(3) 0.3793(1) 0.3550(3) 0.0433 1.0000 Uani
C1 C 0.5305(5) 0.44083(13) 0.5485(3) 0.0585 1.0000 Uani
C2 C 0.4876(6) 0.44751(16) 0.6682(4) 0.0770 1.0000 Uani
C3 C 0.4859(6) 0.39496(17) 0.7300(3) 0.0762 1.0000 Uani
C5 C 0.4482(6) 0.30116(15) 0.6792(4) 0.0701 1.0000 Uani
C6 C 0.4414(4) 0.26464(13) 0.5753(4) 0.0567 1.0000 Uani
C8 C 0.4295(5) 0.47196(13) 0.4398(4) 0.0637 1.0000 Uani
C9 C 0.2731(4) 0.44429(14) 0.3937(4) 0.0638 1.0000 Uani
C11 C 0.2899(4) 0.36734(13) 0.2679(3) 0.0511 1.0000 Uani
C12 C 0.4405(4) 0.38065(11) 0.2497(3) 0.0458 1.0000 Uani
C14 C 0.2408(5) 0.36443(18) 0.5809(4) 0.0752 1.0000 Uani
C15 C 0.1875(4) 0.35726(16) 0.4424(4) 0.0648 1.0000 Uani
C16 C 0.4147(5) 0.21177(16) 0.5805(5) 0.0778 1.0000 Uani
C17 C 0.4255(6) 0.18006(15) 0.4864(5) 0.0891 1.0000 Uani
C18 C 0.4630(5) 0.20193(15) 0.3898(4) 0.0781 1.0000 Uani
C19 C 0.4847(4) 0.25513(13) 0.3883(3) 0.0553 1.0000 Uani
C20 C 0.4603(5) 0.39327(14) 0.1376(3) 0.0613 1.0000 Uani
C21 C 0.6071(5) 0.40480(16) 0.1343(4) 0.0724 1.0000 Uani
C22 C 0.7293(5) 0.40399(16) 0.2417(4) 0.0684 1.0000 Uani
C23 C 0.7036(4) 0.39098(13) 0.3501(3) 0.0533 1.0000 Uani
H1 H 0.764(3) 0.3749(12) 0.627(3) 0.0670 1.0000 Uiso
H2 H 0.754(3) 0.3283(14) 0.578(3) 0.0670 1.0000 Uiso
H3 H 0.957(6) 0.4301(18) 0.654(4) 0.1030 1.0000 Uiso
H4 H 0.899(7) 0.4304(19) 0.747(5) 0.1030 1.0000 Uiso
H11 H 0.6391(5) 0.45370(13) 0.5674(3) 0.0690 1.0000 Uiso
H21 H 0.5655(6) 0.47080(16) 0.7261(4) 0.0934 1.0000 Uiso
H22 H 0.3828(6) 0.46380(16) 0.6476(4) 0.0934 1.0000 Uiso
H31 H 0.4247(6) 0.39771(17) 0.7884(3) 0.0942 1.0000 Uiso
H32 H 0.5940(6) 0.38395(17) 0.7760(3) 0.0942 1.0000 Uiso
H51 H 0.5541(6) 0.30003(15) 0.7409(4) 0.0892 1.0000 Uiso
H52 H 0.3706(6) 0.28998(15) 0.7194(4) 0.0892 1.0000 Uiso
H81 H 0.4157(5) 0.50841(13) 0.4662(4) 0.0757 1.0000 Uiso
H82 H 0.4783(5) 0.47314(13) 0.3729(4) 0.0757 1.0000 Uiso
H91 H 0.2111(4) 0.45272(14) 0.4494(4) 0.0767 1.0000 Uiso
H92 H 0.2161(4) 0.45633(14) 0.3082(4) 0.0767 1.0000 Uiso
H111 H 0.2033(4) 0.38549(13) 0.2047(3) 0.0587 1.0000 Uiso
H112 H 0.2726(4) 0.32868(13) 0.2611(3) 0.0587 1.0000 Uiso
H141 H 0.2153(5) 0.40069(18) 0.6010(4) 0.0975 1.0000 Uiso
H142 H 0.1868(5) 0.33852(18) 0.6185(4) 0.0975 1.0000 Uiso
H151 H 0.0814(4) 0.37216(16) 0.4056(4) 0.0807 1.0000 Uiso
H152 H 0.1862(4) 0.31922(16) 0.4218(4) 0.0807 1.0000 Uiso
H161 H 0.3879(5) 0.19664(16) 0.6517(5) 0.0926 1.0000 Uiso
H171 H 0.4062(6) 0.14160(15) 0.4882(5) 0.0995 1.0000 Uiso
H181 H 0.4743(5) 0.17946(15) 0.3217(4) 0.0853 1.0000 Uiso
H191 H 0.5100(4) 0.27096(13) 0.3171(3) 0.0624 1.0000 Uiso
H201 H 0.3698(5) 0.39400(14) 0.0605(3) 0.0729 1.0000 Uiso
H211 H 0.6241(5) 0.41364(16) 0.0544(4) 0.0924 1.0000 Uiso
H221 H 0.8359(5) 0.41277(16) 0.2410(4) 0.0876 1.0000 Uiso
H231 H 0.7932(4) 0.39023(13) 0.4279(3) 0.0659 1.0000 Uiso

loop_
_atom_site_aniso_label
_atom_site_aniso_U_11
_atom_site_aniso_U_22
_atom_site_aniso_U_33
_atom_site_aniso_U_23
_atom_site_aniso_U_13
_atom_site_aniso_U_12
Co1 0.04474(17) 0.03846(15) 0.03611(14) -0.00055(17) 0.01448(11) 0.00389(17)
Cl1 0.0675(6) 0.0517(4) 0.0652(5) -0.0087(4) 0.0258(4) 0.0016(3)
Cl2 0.0701(6) 0.0606(5) 0.0912(6) 0.0082(4) 0.0367(5) 0.0124(4)
O1 0.103(2) 0.0711(18) 0.0765(19) -0.0003(15) 0.0180(16) -0.0263(17)
O2 0.119(3) 0.094(3) 0.181(5) -0.003(3) 0.088(3) -0.025(2)
O3 0.094(3) 0.144(5) 0.125(4) 0.016(3) -0.021(3) 0.011(3)
O4 0.129(4) 0.0526(16) 0.182(5) -0.008(3) 0.095(4) -0.002(2)
O5 0.127(4) 0.200(6) 0.081(3) -0.052(3) 0.031(3) 0.028(4)
O6 0.058(2) 0.167(5) 0.340(9) 0.070(6) 0.037(4) 0.035(3)
O7 0.238(6) 0.083(3) 0.089(2) -0.0155(18) 0.069(3) 0.002(3)
O8 0.137(4) 0.085(3) 0.216(5) 0.073(3) 0.065(4) 0.012(2)
O9 0.093(2) 0.143(3) 0.0754(19) -0.005(2) 0.0328(17) 0.020(2)
O10 0.0575(13) 0.0519(12) 0.0479(12) -0.005(1) 0.003(1) 0.006(1)
N4 0.079(2) 0.0573(16) 0.0508(15) 0.0047(13) 0.0327(14) 0.0132(14)
N7 0.0476(15) 0.0388(11) 0.0468(15) 0.0012(9) 0.0117(12) 0.0000(9)
N10 0.0463(14) 0.0461(13) 0.0521(14) 0.004(1) 0.0167(11) 0.0068(11)
N13 0.0452(13) 0.0404(12) 0.0455(13) 0.001(1) 0.016(1) 0.0012(9)
C1 0.069(2) 0.0481(17) 0.0552(16) -0.0072(13) 0.0154(15) 0.0035(15)
C2 0.106(3) 0.065(2) 0.063(2) -0.0212(18) 0.030(2) 0.010(2)
C3 0.111(3) 0.076(3) 0.0477(19) -0.0099(16) 0.035(2) 0.011(2)
C5 0.097(3) 0.067(2) 0.059(2) 0.0191(16) 0.043(2) 0.0119(19)
C6 0.0546(18) 0.0505(17) 0.0657(19) 0.0164(15) 0.0201(15) 0.0002(14)
C8 0.080(2) 0.0403(16) 0.069(2) 0.0021(14) 0.0212(18) 0.0091(15)
C9 0.067(2) 0.0536(18) 0.071(2) 0.0062(15) 0.0222(16) 0.0216(15)
C11 0.0475(15) 0.0518(16) 0.0474(14) 0.0006(12) 0.0055(12) 0.0030(13)
C12 0.0539(16) 0.0426(14) 0.0394(13) 0.003(1) 0.0124(12) 0.0047(11)
C14 0.075(2) 0.083(3) 0.085(3) 0.012(2) 0.051(2) 0.012(2)
C15 0.0485(18) 0.071(2) 0.082(2) 0.0147(18) 0.0311(17) 0.0071(15)
C16 0.073(2) 0.054(2) 0.105(3) 0.024(2) 0.025(2) -0.0012(17)
C17 0.086(3) 0.0392(18) 0.124(4) 0.012(2) 0.007(3) -0.0045(18)
C18 0.077(2) 0.0481(19) 0.088(3) -0.0179(19) -0.004(2) 0.0020(17)
C19 0.0567(19) 0.0469(16) 0.0524(16) -0.0097(13) 0.0034(14) 0.0048(13)
C20 0.083(2) 0.0554(19) 0.0436(16) 0.0071(13) 0.0179(15) 0.0084(16)
C21 0.095(3) 0.074(2) 0.062(2) 0.0186(18) 0.044(2) 0.010(2)
C22 0.070(2) 0.069(2) 0.080(2) 0.0161(19) 0.0431(19) 0.0032(18)
C23 0.0507(16) 0.0545(17) 0.0595(18) 0.0062(13) 0.0245(14) 0.0010(13)

loop_
_atom_type_symbol
_atom_type_scat_dispersion_real
_atom_type_scat_dispersion_imag
_atom_type_scat_Cromer_Mann_a1
_atom_type_scat_Cromer_Mann_b1
_atom_type_scat_Cromer_Mann_a2
_atom_type_scat_Cromer_Mann_b2
_atom_type_scat_Cromer_Mann_a3
_atom_type_scat_Cromer_Mann_b3
_atom_type_scat_Cromer_Mann_a4
_atom_type_scat_Cromer_Mann_b4
_atom_type_scat_Cromer_Mann_c
_atom_type_scat_source
C 0.0033 0.0016 2.3100 20.8439 1.0200 10.2075 1.5886 0.5687 0.8650 51.6512 0.2156 International_Tables_Vol_IV_Table_2.2B
H 0.0000 0.0000 0.4930 10.5109 0.3229 26.1257 0.1402 3.1424 0.0408 57.7997 0.0030 International_Tables_Vol_IV_Table_2.2B
Cl 0.1484 0.1585 11.4604 0.0104 7.1964 1.1662 6.2556 18.5194 1.6455 47.7784 -9.5574 International_Tables_Vol_IV_Table_2.2B
Co 0.2990 0.9730 12.2841 4.2791 7.3409 0.2784 4.0034 13.5359 2.3488 71.1692 1.0118 International_Tables_Vol_IV_Table_2.2B
N 0.0061 0.0033 12.2126 0.0057 3.1322 9.8933 2.0125 28.9975 1.1663 0.5826 -11.5290 International_Tables_Vol_IV_Table_2.2B
O 0.0106 0.0060 3.0485 13.2771 2.2868 5.7011 1.5463 0.3239 0.8670 32.9089 0.2508 International_Tables_Vol_IV_Table_2.2B

loop_
_geom_angle_atom_site_label_1
_geom_angle_site_symmetry_1
_geom_angle_atom_site_label_2
_geom_angle_site_symmetry_2
_geom_angle_atom_site_label_3
_geom_angle_site_symmetry_3
_geom_angle
_geom_angle_publ_flag
O10 . Co1 . N4 . 91.51(12) yes
O10 . Co1 . N7 . 84.7(1) yes
N4 . Co1 . N7 . 83.25(12) yes
O10 . Co1 . N10 . 178.95(12) yes
N4 . Co1 . N10 . 88.37(12) yes
N7 . Co1 . N10 . 96.3(1) yes
O10 . Co1 . N13 . 96.48(11) yes
N4 . Co1 . N13 . 172.01(13) yes
N7 . Co1 . N13 . 97.2(1) yes
N10 . Co1 . N13 . 83.65(11) yes
O10 . Co1 . C1 . 91.77(13) yes
N4 . Co1 . C1 . 88.06(15) yes
N7 . Co1 . C1 . 170.51(13) yes
N10 . Co1 . C1 . 87.19(14) yes
N13 . Co1 . C1 . 91.97(13) yes
O2 . Cl1 . O3 . 108.7(3) yes
O2 . Cl1 . O4 . 111.6(2) yes
O3 . Cl1 . O4 . 110.3(4) yes
O2 . Cl1 . O5 . 109.9(4) yes
O3 . Cl1 . O5 . 105.1(3) yes
O4 . Cl1 . O5 . 110.9(4) yes
O2 . Cl1 . O13 . 98.7(12) yes
O2 . Cl1 . O14 . 103.3(12) yes
O13 . Cl1 . O14 . 110.5(15) yes
O2 . Cl1 . O15 . 113.8(12) yes
O13 . Cl1 . O15 . 111.9(15) yes
O14 . Cl1 . O15 . 116.9(14) yes
O6 . Cl2 . O7 . 112.2(4) yes
O6 . Cl2 . O8 . 113.8(3) yes
O7 . Cl2 . O8 . 109.2(3) yes
O6 . Cl2 . O9 . 109.1(4) yes
O7 . Cl2 . O9 . 103.7(3) yes
O8 . Cl2 . O9 . 108.3(3) yes
H3 . O1 . H4 . 106.0(27) no
Co1 . O10 . H1 . 110.6(17) no
Co1 . O10 . H2 . 112.0(16) no
H1 . O10 . H2 . 106.5(24) no
Co1 . N4 . C3 . 107.0(3) yes
Co1 . N4 . C5 . 108.3(2) yes
C3 . N4 . C5 . 111.1(3) yes
Co1 . N4 . C14 . 108.6(2) yes
C3 . N4 . C14 . 111.1(3) yes
C5 . N4 . C14 . 110.6(3) yes
Co1 . N7 . C6 . 111.7(2) yes
Co1 . N7 . C19 . 130.1(2) yes
C6 . N7 . C19 . 118.2(3) yes
Co1 . N10 . C9 . 111.4(2) yes
Co1 . N10 . C11 . 106.43(18) yes
C9 . N10 . C11 . 110.5(3) yes
Co1 . N10 . C15 . 105.8(2) yes
C9 . N10 . C15 . 110.6(3) yes
C11 . N10 . C15 . 112.0(3) yes
Co1 . N13 . C12 . 113.3(2) yes
Co1 . N13 . C23 . 127.5(2) yes
C12 . N13 . C23 . 118.9(3) yes
Co1 . C1 . C2 . 107.9(3) yes
Co1 . C1 . C8 . 106.5(2) yes
C2 . C1 . C8 . 114.2(3) yes
Co1 . C1 . H11 . 114.16(12) no
C2 . C1 . H11 . 106.4(2) no
C8 . C1 . H11 . 107.9(2) no
C1 . C2 . C3 . 110.9(3) yes
C1 . C2 . H21 . 109.1(2) no
C3 . C2 . H21 . 109.1(2) no
C1 . C2 . H22 . 109.1(2) no
C3 . C2 . H22 . 109.1(3) no
H21 . C2 . H22 . 109.467 no
N4 . C3 . C2 . 107.9(3) yes
N4 . C3 . H31 . 109.9(2) no
C2 . C3 . H31 . 109.9(2) no
N4 . C3 . H32 . 109.9(2) no
C2 . C3 . H32 . 109.9(3) no
H31 . C3 . H32 . 109.467 no
N4 . C5 . C6 . 110.3(3) yes
N4 . C5 . H51 . 109.3(2) no
C6 . C5 . H51 . 109.3(2) no
N4 . C5 . H52 . 109.28(19) no
C6 . C5 . H52 . 109.3(2) no
H51 . C5 . H52 . 109.467 no
N7 . C6 . C5 . 115.1(3) yes
N7 . C6 . C16 . 122.1(4) yes
C5 . C6 . C16 . 122.7(3) yes
C1 . C8 . C9 . 107.3(3) yes
C1 . C8 . H81 . 110.01(18) no
C9 . C8 . H81 . 110.01(18) no
C1 . C8 . H82 . 110.0(2) no
C9 . C8 . H82 . 110.0(2) no
H81 . C8 . H82 . 109.467 no
N10 . C9 . C8 . 109.2(3) yes
N10 . C9 . H91 . 109.54(18) no
C8 . C9 . H91 . 109.5(2) no
N10 . C9 . H92 . 109.54(18) no
C8 . C9 . H92 . 109.5(2) no
H91 . C9 . H92 . 109.467 no
N10 . C11 . C12 . 106.9(2) yes
N10 . C11 . H111 . 110.11(15) no
C12 . C11 . H111 . 110.11(16) no
N10 . C11 . H112 . 110.11(17) no
C12 . C11 . H112 . 110.12(17) no
H111 . C11 . H112 . 109.467 no
N13 . C12 . C11 . 113.6(2) yes
N13 . C12 . C20 . 121.2(3) yes
C11 . C12 . C20 . 125.2(3) yes
N4 . C14 . C15 . 109.8(3) yes
N4 . C14 . H141 . 109.4(2) no
C15 . C14 . H141 . 109.4(2) no
N4 . C14 . H142 . 109.39(19) no
C15 . C14 . H142 . 109.4(2) no
H141 . C14 . H142 . 109.467 no
N10 . C15 . C14 . 107.7(3) yes
N10 . C15 . H151 . 109.92(17) no
C14 . C15 . H151 . 109.9(2) no
N10 . C15 . H152 . 109.92(19) no
C14 . C15 . H152 . 109.9(2) no
H151 . C15 . H152 . 109.467 no
C6 . C16 . C17 . 119.1(4) yes
C6 . C16 . H161 . 120.5(3) no
C17 . C16 . H161 . 120.5(2) no
C16 . C17 . C18 . 119.2(4) yes
C16 . C17 . H171 . 120.4(2) no
C18 . C17 . H171 . 120.4(3) no
C17 . C18 . C19 . 119.1(4) yes
C17 . C18 . H181 . 120.5(3) no
C19 . C18 . H181 . 120.5(3) no
N7 . C19 . C18 . 122.4(4) yes
N7 . C19 . H191 . 118.8(2) no
C18 . C19 . H191 . 118.8(3) no
C12 . C20 . C21 . 119.0(3) yes
C12 . C20 . H201 . 120.5(2) no
C21 . C20 . H201 . 120.5(2) no
C20 . C21 . C22 . 119.3(3) yes
C20 . C21 . H211 . 120.3(2) no
C22 . C21 . H211 . 120.3(2) no
C21 . C22 . C23 . 119.3(3) yes
C21 . C22 . H221 . 120.3(2) no
C23 . C22 . H221 . 120.3(2) no
N13 . C23 . C22 . 122.2(3) yes
N13 . C23 . H231 . 118.92(18) no
C22 . C23 . H231 . 118.9(2) no

loop_
_geom_bond_atom_site_label_1
_geom_bond_site_symmetry_1
_geom_bond_atom_site_label_2
_geom_bond_site_symmetry_2
_geom_bond_distance
_geom_bond_publ_flag
Co1 . O10 . 1.963(2) yes
Co1 . N4 . 1.949(3) yes
Co1 . N7 . 2.069(2) yes
Co1 . N10 . 1.930(3) yes
Co1 . N13 . 1.932(3) yes
Co1 . C1 . 1.968(3) yes
Cl1 . O2 . 1.412(4) yes
Cl1 . O3 . 1.424(4) yes
Cl1 . O4 . 1.412(3) yes
Cl1 . O5 . 1.408(4) yes
Cl1 . O13 . 1.427(18) yes
Cl1 . O14 . 1.413(18) yes
Cl1 . O15 . 1.374(18) yes
Cl2 . O6 . 1.379(5) yes
Cl2 . O7 . 1.431(4) yes
Cl2 . O8 . 1.423(4) yes
Cl2 . O9 . 1.424(4) yes
O1 . H3 . 0.83(4) no
O1 . H4 . 0.84(4) no
O10 . H1 . 0.82(3) no
O10 . H2 . 0.81(3) no
N4 . C3 . 1.490(5) yes
N4 . C5 . 1.501(5) yes
N4 . C14 . 1.506(5) yes
N7 . C6 . 1.348(4) yes
N7 . C19 . 1.344(4) yes
N10 . C9 . 1.521(4) yes
N10 . C11 . 1.486(4) yes
N10 . C15 . 1.495(4) yes
N13 . C12 . 1.355(4) yes
N13 . C23 . 1.343(4) yes
C1 . C2 . 1.549(5) yes
C1 . C8 . 1.518(5) yes
C1 . H11 . 1.000 no
C2 . C3 . 1.521(6) yes
C2 . H21 . 1.000 no
C2 . H22 . 1.000 no
C3 . H31 . 1.000 no
C3 . H32 . 1.000 no
C5 . C6 . 1.498(5) yes
C5 . H51 . 1.000 no
C5 . H52 . 1.000 no
C6 . C16 . 1.378(5) yes
C8 . C9 . 1.528(6) yes
C8 . H81 . 1.000 no
C8 . H82 . 1.000 no
C9 . H91 . 1.000 no
C9 . H92 . 1.000 no
C11 . C12 . 1.492(5) yes
C11 . H111 . 1.000 no
C11 . H112 . 1.000 no
C12 . C20 . 1.390(4) yes
C14 . C15 . 1.515(6) yes
C14 . H141 . 1.000 no
C14 . H142 . 1.000 no
C15 . H151 . 1.000 no
C15 . H152 . 1.000 no
C16 . C17 . 1.377(7) yes
C16 . H161 . 1.000 no
C17 . C18 . 1.375(7) yes
C17 . H171 . 1.000 no
C18 . C19 . 1.375(5) yes
C18 . H181 . 1.000 no
C19 . H191 . 1.000 no
C20 . C21 . 1.382(6) yes
C20 . H201 . 1.000 no
C21 . C22 . 1.373(6) yes
C21 . H211 . 1.000 no
C22 . C23 . 1.375(5) yes
C22 . H221 . 1.000 no
C23 . H231 . 1.000 no

loop_
_geom_contact_atom_site_label_1
_geom_contact_atom_site_label_2
_geom_contact_distance
_geom_contact_site_symmetry_1
_geom_contact_site_symmetry_2
_geom_contact_publ_flag
O1 O10 2.646(4) . . no
O1 O13 2.74(3) . . no
O1 O4 2.860(7) . . no
O1 O2 3.035(6) . 3_565 no
O1 O3 3.304(7) . 3_565 no
O1 O14 3.34(3) . 3_565 no
O1 O5 3.490(8) . . no
O1 C18 3.539(5) . 4 no
O2 C9 3.482(6) . 1_655 no
O3 C2 3.526(6) . 3_564 no
O3 C3 3.566(6) . 3_564 no
O4 C23 3.278(5) . . no
O4 C9 3.379(8) . 1_655 no
O4 C14 3.517(6) . 1_655 no
O4 C22 3.582(6) . . no
O5 C22 3.210(9) . 3_565 no
O5 C9 3.423(6) . 3_665 no
O6 C16 3.197(7) . 1_655 no
O6 C6 3.458(7) . 1_655 no
O6 C14 3.585(9) . 1_655 no
O7 C20 3.186(5) . 4 no
O7 C5 3.292(8) . 4_554 no
O7 C18 3.502(8) . . no
O8 C23 3.106(6) . . no
O8 C15 3.229(7) . 1_655 no
O8 O10 3.345(7) . . no
O9 O10 2.876(5) . . no
O9 N7 3.238(5) . . no
O9 C19 3.247(5) . . no
O9 C19 3.256(4) . 4 no
O9 C6 3.492(6) . . no
O9 C18 3.519(5) . 4 no
O9 C18 3.561(5) . . no
O10 C18 3.549(4) . 4 no
O13 C14 3.59(3) . 1_655 no
O14 C22 3.08(3) . . no
O14 C23 3.15(3) . . no
O15 C22 3.00(4) . 3_565 no
O15 C21 3.07(3) . 3_565 no
O15 C17 3.29(3) . 2 no

loop_
_geom_hbond_atom_site_label_D
_geom_hbond_atom_site_label_H
_geom_hbond_atom_site_label_A
_geom_hbond_distance_DH
_geom_hbond_distance_HA
_geom_hbond_distance_DA
_geom_hbond_angle_DHA
_geom_hbond_site_symmetry_A
O1 H3 O13 0.82(5) 1.99(6) 2.74(3) 151(4) .
O10 H1 O1 0.82(3) 1.89(3) 2.646(4) 154(3) .
O10 H2 O9 0.82(4) 2.20(4) 2.876(5) 140(3) .
O1 H3 O4 0.82(5) 2.04(5) 2.860(7) 175(4) .

loop_
_geom_torsion_atom_site_label_1
_geom_torsion_atom_site_label_2
_geom_torsion_atom_site_label_3
_geom_torsion_atom_site_label_4
_geom_torsion_site_symmetry_1
_geom_torsion_site_symmetry_2
_geom_torsion_site_symmetry_3
_geom_torsion_site_symmetry_4
_geom_torsion
_geom_torsion_publ_flag
Co1 N4 C3 C2 . . . . 45.1(4) no
Co1 N4 C5 C6 . . . . -36.7(4) no
Co1 N4 C14 C15 . . . . 21.9(4) no
Co1 N7 C6 C5 . . . . -5.2(4) no
Co1 N7 C6 C16 . . . . 178.9(3) no
Co1 N7 C19 C18 . . . . 179.2(3) no
Co1 N10 C9 C8 . . . . 20.0(4) no
Co1 N10 C11 C12 . . . . -42.3(3) no
Co1 N10 C15 C14 . . . . 45.6(3) no
Co1 N13 C12 C11 . . . . -5.2(3) no
Co1 N13 C12 C20 . . . . 175.0(2) no
Co1 N13 C23 C22 . . . . -173.7(3) no
Co1 C1 C2 C3 . . . . 17.1(4) no
Co1 C1 C8 C9 . . . . 44.7(4) no
O10 Co1 N4 C3 . . . . 62.3(2) no
O10 Co1 N4 C5 . . . . -57.5(2) no
O10 Co1 N4 C14 . . . . -177.7(2) no
O10 Co1 N7 C6 . . . . 79.2(2) no
O10 Co1 N7 C19 . . . . -99.0(3) no
O10 Co1 N13 C12 . . . . 164.8(2) no
O10 Co1 N13 C23 . . . . -21.5(3) no
O10 Co1 C1 C2 . . . . -84.7(3) no
O10 Co1 C1 C8 . . . . 152.3(3) no
O13 Cl1 O3 O14 . . . . -65(3) no
O13 Cl1 O3 O15 . . . . 93(3) no
O13 Cl1 O4 O14 . . . . -177(2) no
O13 Cl1 O5 O15 . . . . -163(2) no
O13 O4 Cl1 O14 . . . . 177(2) no
O13 O4 Cl1 O15 . . . . -80(2) no
O13 O5 Cl1 O14 . . . . 103(2) no
O13 O5 Cl1 O15 . . . . 163(2) no
O14 Cl1 O3 O15 . . . . 159(2) no
O14 Cl1 O5 O15 . . . . -60(3) no
O14 O3 Cl1 O15 . . . . -159(2) no
O14 O4 Cl1 O15 . . . . 103(2) no
N4 Co1 N7 C6 . . . . -13.0(2) no
N4 Co1 N7 C19 . . . . 168.8(3) no
N4 Co1 N10 C9 . . . . 92.6(3) no
N4 Co1 N10 C11 . . . . -146.9(2) no
N4 Co1 N10 C15 . . . . -27.5(2) no
N4 Co1 C1 C2 . . . . 6.8(3) no
N4 Co1 C1 C8 . . . . -116.2(3) no
N4 C3 C2 C1 . . . . -40.9(5) no
N4 C5 C6 N7 . . . . 27.5(5) no
N4 C5 C6 C16 . . . . -156.6(4) no
N4 C14 C15 N10 . . . . -44.7(4) no
N7 Co1 N4 C3 . . . . 146.7(3) no
N7 Co1 N4 C5 . . . . 26.9(2) no
N7 Co1 N4 C14 . . . . -93.2(2) no
N7 Co1 N10 C9 . . . . 175.6(3) no
N7 Co1 N10 C11 . . . . -63.9(2) no
N7 Co1 N10 C15 . . . . 55.5(2) no
N7 Co1 N13 C12 . . . . 79.4(2) no
N7 Co1 N13 C23 . . . . -106.9(3) no
N7 C6 C16 C17 . . . . 2.1(6) no
N7 C19 C18 C17 . . . . 1.1(6) no
N10 Co1 N4 C3 . . . . -116.7(3) no
N10 Co1 N4 C5 . . . . 123.5(2) no
N10 Co1 N4 C14 . . . . 3.3(3) no
N10 Co1 N7 C6 . . . . -100.6(2) no
N10 Co1 N7 C19 . . . . 81.2(3) no
N10 Co1 N13 C12 . . . . -16.2(2) no
N10 Co1 N13 C23 . . . . 157.5(3) no
N10 Co1 C1 C2 . . . . 95.2(3) no
N10 Co1 C1 C8 . . . . -27.8(3) no
N10 C9 C8 C1 . . . . -42.1(5) no
N10 C11 C12 N13 . . . . 31.5(3) no
N10 C11 C12 C20 . . . . -148.7(3) no
N13 Co1 N7 C6 . . . . 175.0(2) no
N13 Co1 N7 C19 . . . . -3.1(3) no
N13 Co1 N10 C9 . . . . -87.8(3) no
N13 Co1 N10 C11 . . . . 32.7(2) no
N13 Co1 N10 C15 . . . . 152.0(2) no
N13 Co1 C1 C2 . . . . 178.8(3) no
N13 Co1 C1 C8 . . . . 55.8(3) no
N13 C12 C20 C21 . . . . -0.2(5) no
N13 C23 C22 C21 . . . . -0.5(6) no
C1 Co1 N4 C3 . . . . -29.4(3) no
C1 Co1 N4 C5 . . . . -149.2(3) no
C1 Co1 N4 C14 . . . . 90.6(3) no
C1 Co1 N10 C9 . . . . 4.5(3) no
C1 Co1 N10 C11 . . . . 125.0(2) no
C1 Co1 N10 C15 . . . . -115.7(3) no
C1 Co1 N13 C12 . . . . -103.2(2) no
C1 Co1 N13 C23 . . . . 70.5(3) no
C2 C1 C8 C9 . . . . -74.3(4) no
C2 C3 N4 C5 . . . . 163.1(4) no
C2 C3 N4 C14 . . . . -73.3(5) no
C3 N4 C5 C6 . . . . -153.9(4) no
C3 N4 C14 C15 . . . . 139.3(4) no
C3 C2 C1 C8 . . . . 135.3(4) no
C5 N4 C14 C15 . . . . -96.9(4) no
C5 C6 N7 C19 . . . . 173.3(3) no
C5 C6 C16 C17 . . . . -173.6(4) no
C6 N7 C19 C18 . . . . 1.1(5) no
C6 C5 N4 C14 . . . . 82.3(5) no
C6 C16 C17 C18 . . . . 0.2(6) no
C8 C9 N10 C11 . . . . -98.1(4) no
C8 C9 N10 C15 . . . . 137.4(3) no
C9 N10 C11 C12 . . . . 78.7(3) no
C9 N10 C15 C14 . . . . -75.1(4) no
C11 N10 C15 C14 . . . . 161.3(3) no
C11 C12 N13 C23 . . . . -179.5(3) no
C11 C12 C20 C21 . . . . -180.0(3) no
C12 N13 C23 C22 . . . . -0.4(5) no
C12 C11 N10 C15 . . . . -157.6(3) no
C12 C20 C21 C22 . . . . -0.6(6) no
C16 C6 N7 C19 . . . . -2.7(5) no
C16 C17 C18 C19 . . . . -1.7(6) no
C20 C12 N13 C23 . . . . 0.7(5) no
C20 C21 C22 C23 . . . . 0.9(6) no
